data_4036314
loop_
_publ_author_name
'Reinhard, Dennis'
'Rominger, Frank'
'Mastalerz, Michael'

_publ_section_title
;
 Synthesis of Triphenylene-Based Triptycenes via Suzuki-Miyaura
 Cross-Coupling and Subsequent Scholl Reaction.
;
_journal_issue 18
_journal_name_full 'The Journal of organic chemistry'
_journal_page_first 9342
_journal_page_last 9348
_journal_paper_doi 10.1021/acs.joc.5b01520
_journal_volume 80
_journal_year 2015
_chemical_formula_sum 'C80 H86'
_chemical_formula_weight 1047.48
_chemical_name_common '3a in manuscript'
_space_group_crystal_system monoclinic
_space_group_IT_number 14
_space_group_name_Hall '-P 2yn'
_space_group_name_H-M_alt 'P 1 21/n 1'
_atom_sites_solution_hydrogens geom
_audit_creation_method SHELXL-2014/7
_cell_angle_alpha 90
_cell_angle_beta 112.701(4)
_cell_angle_gamma 90
_cell_formula_units_Z 4
_cell_length_a 22.557(3)
_cell_length_b 13.1345(18)
_cell_length_c 23.298(3)
_cell_measurement_reflns_used 1149
_cell_measurement_temperature 200(2)
_cell_measurement_theta_max 19.34
_cell_measurement_theta_min 2.45
_cell_volume 6367.9(15)
_computing_cell_refinement 'Bruker SAINT'
_computing_data_collection 'Bruker APEX2'
_computing_data_reduction 'Bruker SAINT'
_computing_molecular_graphics 'Bruker SHELXTL'
_computing_publication_material 'Bruker SHELXTL'
_computing_structure_refinement 'SHELXL-2014/7 (Sheldrick, 2014)'
_computing_structure_solution 'SHELXS-97 (Sheldrick 2008)'
_diffrn_ambient_temperature 200(2)
_diffrn_measured_fraction_theta_full 0.973
_diffrn_measured_fraction_theta_max 0.973
_diffrn_measurement_device_type 'Bruker APEX area detector'
_diffrn_measurement_method '\f and \w scans'
_diffrn_radiation_type MoK\a
_diffrn_radiation_wavelength 0.71073
_diffrn_reflns_av_R_equivalents 0.1488
_diffrn_reflns_av_unetI/netI 0.1539
_diffrn_reflns_Laue_measured_fraction_full 0.973
_diffrn_reflns_Laue_measured_fraction_max 0.973
_diffrn_reflns_limit_h_max 21
_diffrn_reflns_limit_h_min -21
_diffrn_reflns_limit_k_max 12
_diffrn_reflns_limit_k_min -12
_diffrn_reflns_limit_l_max 21
_diffrn_reflns_limit_l_min -22
_diffrn_reflns_number 20547
_diffrn_reflns_point_group_measured_fraction_full 0.973
_diffrn_reflns_point_group_measured_fraction_max 0.973
_diffrn_reflns_theta_full 19.883
_diffrn_reflns_theta_max 19.883
_diffrn_reflns_theta_min 1.067
_diffrn_source 'sealed tube'
_exptl_absorpt_coefficient_mu 0.061
_exptl_absorpt_correction_T_max 0.9558
_exptl_absorpt_correction_T_min 0.8971
_exptl_absorpt_correction_type multi-scan
_exptl_absorpt_process_details
;
Sheldrick, G. M. (2008). <i>SADABS</i>. University of G\"ottingen, Germany.
;
_exptl_crystal_colour colourless
_exptl_crystal_density_diffrn 1.093
_exptl_crystal_description plate
_exptl_crystal_F_000 2264
_exptl_crystal_size_max 0.280
_exptl_crystal_size_mid 0.140
_exptl_crystal_size_min 0.050
_refine_diff_density_max 0.277
_refine_diff_density_min -0.326
_refine_diff_density_rms 0.067
_refine_ls_extinction_method none
_refine_ls_goodness_of_fit_ref 1.011
_refine_ls_hydrogen_treatment constr
_refine_ls_matrix_type full
_refine_ls_number_parameters 805
_refine_ls_number_reflns 5699
_refine_ls_number_restraints 2277
_refine_ls_restrained_S_all 0.978
_refine_ls_R_factor_all 0.1498
_refine_ls_R_factor_gt 0.0722
_refine_ls_shift/su_max 0.000
_refine_ls_shift/su_mean 0.000
_refine_ls_structure_factor_coef Fsqd
_refine_ls_weighting_details 'w=1/[\s^2^(Fo^2^)+(0.0730P)^2^] where P=(Fo^2^+2Fc^2^)/3'
_refine_ls_weighting_scheme calc
_refine_ls_wR_factor_gt 0.1502
_refine_ls_wR_factor_ref 0.1961
_reflns_Friedel_coverage 0.000
_reflns_number_gt 3064
_reflns_number_total 5699
_reflns_threshold_expression 'I > 2\s(I)'
_cod_data_source_file jo5b01520_si_002.cif
_cod_data_source_block der7
_cod_original_cell_volume 6367.6(15)
_cod_original_sg_symbol_H-M 'P 21/n'
_cod_database_code 4036314
_shelx_shelxl_version_number 2014/7
_shelx_space_group_comment
; 
The symmetry employed for this shelxl refinement is uniquely defined 
by the following loop, which should always be used as a source of 
symmetry information in preference to the above space-group names. 
They are only intended as comments. 
;
_shelx_estimated_absorpt_t_min 0.983
_shelx_estimated_absorpt_t_max 0.997

loop_
_space_group_symop_operation_xyz
'x, y, z'
'-x+1/2, y+1/2, -z+1/2'
'-x, -y, -z'
'x-1/2, -y-1/2, z-1/2'

loop_
_atom_site_label
_atom_site_type_symbol
_atom_site_fract_x
_atom_site_fract_y
_atom_site_fract_z
_atom_site_U_iso_or_equiv
_atom_site_adp_type
_atom_site_occupancy
_atom_site_site_symmetry_order
_atom_site_calc_flag
_atom_site_refinement_flags_posn
_atom_site_refinement_flags_adp
_atom_site_refinement_flags_occupancy
_atom_site_disorder_assembly
_atom_site_disorder_group
C1 C 0.5388(3) 0.4732(4) 0.7319(2) 0.0281(15) Uani 1 1 d D U . . .
H1 H 0.5820 0.4406 0.7439 0.034 Uiso 1 1 calc R U . . .
C2 C 0.4266(3) 0.5575(4) 0.7013(2) 0.0276(15) Uani 1 1 d D U . . .
H2 H 0.3835 0.5903 0.6894 0.033 Uiso 1 1 calc R U . . .
C11 C 0.5328(3) 0.5375(4) 0.7835(3) 0.0238(15) Uani 1 1 d D U . . .
C12 C 0.4726(3) 0.5818(4) 0.7679(2) 0.0240(15) Uani 1 1 d D U . . .
C13 C 0.4595(3) 0.6416(4) 0.8104(3) 0.0258(15) Uani 1 1 d D U . . .
H13 H 0.4177 0.6693 0.7998 0.031 Uiso 1 1 calc R U . . .
C14 C 0.5075(3) 0.6618(4) 0.8689(3) 0.0292(15) Uani 1 1 d D U . . .
C15 C 0.5695(3) 0.6218(4) 0.8835(3) 0.0259(15) Uani 1 1 d D U . . .
C16 C 0.5808(3) 0.5575(4) 0.8403(3) 0.0258(15) Uani 1 1 d D U . . .
H16 H 0.6220 0.5277 0.8506 0.031 Uiso 1 1 calc R U . . .
C21 C 0.4841(3) 0.3966(4) 0.7133(2) 0.0214(14) Uani 1 1 d D U . . .
C22 C 0.4237(3) 0.4401(4) 0.6989(3) 0.0266(15) Uani 1 1 d D U . . .
C23 C 0.3700(3) 0.3803(4) 0.6833(3) 0.0259(15) Uani 1 1 d D U . . .
H23 H 0.3296 0.4109 0.6763 0.031 Uiso 1 1 calc R U . . .
C24 C 0.3738(3) 0.2739(4) 0.6775(3) 0.0274(15) Uani 1 1 d D U . . .
C25 C 0.4342(3) 0.2313(4) 0.6858(3) 0.0285(15) Uani 1 1 d D U . . .
C26 C 0.4889(3) 0.2932(4) 0.7055(3) 0.0320(16) Uani 1 1 d D U . . .
H26 H 0.5298 0.2638 0.7136 0.038 Uiso 1 1 calc R U . . .
C31 C 0.5218(3) 0.5431(4) 0.6757(3) 0.0261(15) Uani 1 1 d D U . . .
C32 C 0.4615(3) 0.5874(4) 0.6589(3) 0.0258(15) Uani 1 1 d D U . . .
C33 C 0.4394(3) 0.6506(4) 0.6074(3) 0.0302(16) Uani 1 1 d D U . . .
H33 H 0.3983 0.6815 0.5955 0.036 Uiso 1 1 calc R U . . .
C34 C 0.4771(3) 0.6699(4) 0.5720(3) 0.0316(16) Uani 1 1 d D U . . .
C35 C 0.5381(3) 0.6261(4) 0.5912(3) 0.0302(15) Uani 1 1 d D U . . .
C36 C 0.5597(3) 0.5624(4) 0.6429(3) 0.0277(15) Uani 1 1 d D U . . .
H36 H 0.6010 0.5320 0.6556 0.033 Uiso 1 1 calc R U . . .
C41 C 0.4920(3) 0.7258(4) 0.9140(3) 0.0303(16) Uani 1 1 d D U . . .
C42 C 0.5060(3) 0.6935(5) 0.9745(3) 0.0351(17) Uani 1 1 d D U . . .
H42 H 0.5246 0.6280 0.9864 0.042 Uiso 1 1 calc R U . . .
C43 C 0.4944(3) 0.7517(5) 1.0185(3) 0.0359(17) Uani 1 1 d D U . . .
C44 C 0.4668(3) 0.8476(5) 0.9992(3) 0.0440(19) Uani 1 1 d D U . . .
H44 H 0.4582 0.8903 1.0280 0.053 Uiso 1 1 calc R U . . .
C45 C 0.4521(3) 0.8810(5) 0.9397(3) 0.054(2) Uani 1 1 d D U . . .
H45 H 0.4337 0.9466 0.9280 0.065 Uiso 1 1 calc R U . . .
C46 C 0.4634(3) 0.8207(5) 0.8962(3) 0.0406(18) Uani 1 1 d D U . . .
H46 H 0.4518 0.8439 0.8547 0.049 Uiso 1 1 calc R U . . .
C48 C 0.5106(3) 0.7149(5) 1.0848(3) 0.0496(19) Uani 1 1 d D U . . .
C51 C 0.6257(3) 0.6515(4) 0.9404(3) 0.0326(16) Uani 1 1 d D U . . .
C52 C 0.6387(3) 0.7540(4) 0.9551(3) 0.0331(17) Uani 1 1 d D U . . .
H52 H 0.6096 0.8033 0.9296 0.040 Uiso 1 1 calc R U . . .
C53 C 0.6924(3) 0.7876(4) 1.0053(3) 0.0389(17) Uani 1 1 d D U . . .
C54 C 0.7340(3) 0.7141(5) 1.0411(3) 0.051(2) Uani 1 1 d D U . . .
H54 H 0.7714 0.7343 1.0754 0.061 Uiso 1 1 calc R U . . .
C55 C 0.7226(3) 0.6118(5) 1.0281(3) 0.054(2) Uani 1 1 d D U . . .
H55 H 0.7519 0.5628 1.0536 0.065 Uiso 1 1 calc R U . . .
C56 C 0.6687(3) 0.5803(5) 0.9783(3) 0.0445(19) Uani 1 1 d D U . . .
H56 H 0.6610 0.5097 0.9699 0.053 Uiso 1 1 calc R U . . .
C58 C 0.7025(3) 0.9008(5) 1.0206(3) 0.0497(19) Uani 1 1 d D U . . .
C61 C 0.3152(3) 0.2106(4) 0.6653(3) 0.0307(16) Uani 1 1 d D U . . .
C62 C 0.3200(3) 0.1193(4) 0.6971(3) 0.0344(17) Uani 1 1 d D U . . .
H62 H 0.3609 0.0997 0.7268 0.041 Uiso 1 1 calc R U . . .
C63 C 0.2676(3) 0.0549(5) 0.6874(3) 0.0431(18) Uani 1 1 d D U . . .
C64 C 0.2087(3) 0.0880(5) 0.6447(3) 0.0480(19) Uani 1 1 d D U . . .
H64 H 0.1720 0.0463 0.6364 0.058 Uiso 1 1 calc R U . . .
C65 C 0.2020(3) 0.1796(5) 0.6141(3) 0.0464(19) Uani 1 1 d D U . . .
H65 H 0.1606 0.2008 0.5862 0.056 Uiso 1 1 calc R U . . .
C66 C 0.2544(3) 0.2406(5) 0.6233(3) 0.0391(18) Uani 1 1 d D U . . .
H66 H 0.2493 0.3029 0.6011 0.047 Uiso 1 1 calc R U . . .
C68 C 0.2777(3) -0.0458(5) 0.7220(3) 0.054(2) Uani 1 1 d D U . . .
C71 C 0.4423(3) 0.1231(4) 0.6702(3) 0.0320(16) Uani 1 1 d D U . . .
C72 C 0.4949(3) 0.0675(4) 0.7103(3) 0.0314(16) Uani 1 1 d D U . . .
H72 H 0.5221 0.0979 0.7484 0.038 Uiso 1 1 calc R U . . .
C73 C 0.5092(3) -0.0305(4) 0.6967(3) 0.0337(16) Uani 1 1 d D U . . .
C74 C 0.4675(3) -0.0727(5) 0.6410(3) 0.0402(18) Uani 1 1 d D U . . .
H74 H 0.4754 -0.1397 0.6303 0.048 Uiso 1 1 calc R U . . .
C75 C 0.4150(3) -0.0200(5) 0.6007(3) 0.0441(19) Uani 1 1 d D U . . .
H75 H 0.3873 -0.0513 0.5632 0.053 Uiso 1 1 calc R U . . .
C76 C 0.4024(3) 0.0780(4) 0.6144(3) 0.0385(18) Uani 1 1 d D U . . .
H76 H 0.3668 0.1145 0.5860 0.046 Uiso 1 1 calc R U . . .
C78 C 0.5682(3) -0.0875(4) 0.7408(3) 0.0416(17) Uani 1 1 d D U . . .
C81 C 0.4528(3) 0.7387(4) 0.5167(3) 0.0367(17) Uani 1 1 d D U . . .
C82 C 0.3928(3) 0.7214(5) 0.4687(3) 0.0434(18) Uani 1 1 d D U . . .
H82 H 0.3668 0.6673 0.4728 0.052 Uiso 1 1 calc R U . . .
C83 C 0.3703(3) 0.7815(5) 0.4149(3) 0.0487(19) Uani 1 1 d D U . . .
C84 C 0.4092(4) 0.8602(5) 0.4108(3) 0.055(2) Uani 1 1 d D U . . .
H84 H 0.3953 0.9012 0.3744 0.066 Uiso 1 1 calc R U . . .
C85 C 0.4674(4) 0.8809(5) 0.4577(3) 0.054(2) Uani 1 1 d D U . . .
H85 H 0.4925 0.9366 0.4540 0.065 Uiso 1 1 calc R U . . .
C86 C 0.4895(3) 0.8207(4) 0.5104(3) 0.0419(18) Uani 1 1 d D U . . .
H86 H 0.5299 0.8350 0.5426 0.050 Uiso 1 1 calc R U . . .
C88 C 0.3064(3) 0.7585(6) 0.3627(3) 0.064(2) Uani 1 1 d D U . . .
C91 C 0.5810(3) 0.6423(4) 0.5563(3) 0.0335(16) Uani 1 1 d D U . . .
C92 C 0.6390(3) 0.6922(4) 0.5852(3) 0.0368(17) Uani 1 1 d D U . . .
H92 H 0.6519 0.7112 0.6277 0.044 Uiso 1 1 calc R U . . .
C93 C 0.6793(3) 0.7156(4) 0.5542(3) 0.0386(17) Uani 1 1 d D U . . .
C94 C 0.6602(3) 0.6842(5) 0.4934(3) 0.0425(18) Uani 1 1 d D U . . .
H94 H 0.6867 0.6988 0.4711 0.051 Uiso 1 1 calc R U . . .
C95 C 0.6032(3) 0.6318(5) 0.4639(3) 0.0477(19) Uani 1 1 d D U . . .
H95 H 0.5918 0.6093 0.4223 0.057 Uiso 1 1 calc R U . . .
C96 C 0.5627(3) 0.6119(5) 0.4943(3) 0.0414(18) Uani 1 1 d D U . . .
H96 H 0.5229 0.5779 0.4734 0.050 Uiso 1 1 calc R U . . .
C98 C 0.7412(3) 0.7747(5) 0.5880(3) 0.055(2) Uani 1 1 d D U . . .
C481 C 0.5346(4) 0.6044(5) 1.0959(4) 0.094(3) Uani 1 1 d D U . . .
H48A H 0.5021 0.5593 1.0669 0.142 Uiso 1 1 calc R U . . .
H48B H 0.5747 0.5986 1.0891 0.142 Uiso 1 1 calc R U . . .
H48C H 0.5423 0.5847 1.1387 0.142 Uiso 1 1 calc R U . . .
C482 C 0.5631(4) 0.7793(6) 1.1309(4) 0.098(3) Uani 1 1 d D U . . .
H48D H 0.6014 0.7769 1.1209 0.147 Uiso 1 1 calc R U . . .
H48E H 0.5482 0.8498 1.1287 0.147 Uiso 1 1 calc R U . . .
H48F H 0.5735 0.7528 1.1730 0.147 Uiso 1 1 calc R U . . .
C483 C 0.4517(4) 0.7196(8) 1.1011(4) 0.126(4) Uani 1 1 d D U . . .
H48G H 0.4173 0.6782 1.0715 0.189 Uiso 1 1 calc R U . . .
H48H H 0.4625 0.6934 1.1433 0.189 Uiso 1 1 calc R U . . .
H48I H 0.4372 0.7904 1.0989 0.189 Uiso 1 1 calc R U . . .
C581 C 0.7702(5) 0.9276(9) 1.0628(8) 0.088(5) Uani 0.640(10) 1 d D U P A 1
H58A H 0.7997 0.9080 1.0430 0.132 Uiso 0.640(10) 1 calc R U P A 1
H58B H 0.7733 1.0011 1.0706 0.132 Uiso 0.640(10) 1 calc R U P A 1
H58C H 0.7817 0.8912 1.1024 0.132 Uiso 0.640(10) 1 calc R U P A 1
C582 C 0.6576(7) 0.9312(9) 1.0516(8) 0.088(5) Uani 0.640(10) 1 d D U P A 1
H58D H 0.6134 0.9140 1.0244 0.132 Uiso 0.640(10) 1 calc R U P A 1
H58E H 0.6693 0.8948 1.0912 0.132 Uiso 0.640(10) 1 calc R U P A 1
H58F H 0.6609 1.0047 1.0594 0.132 Uiso 0.640(10) 1 calc R U P A 1
C583 C 0.6846(9) 0.9660(9) 0.9615(5) 0.106(6) Uani 0.640(10) 1 d D U P A 1
H58G H 0.6406 0.9501 0.9331 0.159 Uiso 0.640(10) 1 calc R U P A 1
H58H H 0.6875 1.0383 0.9728 0.159 Uiso 0.640(10) 1 calc R U P A 1
H58I H 0.7143 0.9513 0.9410 0.159 Uiso 0.640(10) 1 calc R U P A 1
C681 C 0.2973(4) -0.0224(6) 0.7909(3) 0.084(3) Uani 1 1 d D U . . .
H68A H 0.3041 -0.0863 0.8143 0.125 Uiso 1 1 calc R U . . .
H68B H 0.3372 0.0171 0.8057 0.125 Uiso 1 1 calc R U . . .
H68C H 0.2633 0.0169 0.7970 0.125 Uiso 1 1 calc R U . . .
C682 C 0.3323(3) -0.1067(5) 0.7146(3) 0.066(2) Uani 1 1 d D U . . .
H68D H 0.3380 -0.1712 0.7373 0.100 Uiso 1 1 calc R U . . .
H68E H 0.3217 -0.1206 0.6704 0.100 Uiso 1 1 calc R U . . .
H68F H 0.3722 -0.0673 0.7315 0.100 Uiso 1 1 calc R U . . .
C683 C 0.2181(3) -0.1131(5) 0.7007(4) 0.078(3) Uani 1 1 d D U . . .
H68G H 0.2277 -0.1765 0.7247 0.117 Uiso 1 1 calc R U . . .
H68H H 0.1831 -0.0773 0.7072 0.117 Uiso 1 1 calc R U . . .
H68I H 0.2051 -0.1288 0.6564 0.117 Uiso 1 1 calc R U . . .
C781 C 0.6158(5) -0.0193(8) 0.7882(6) 0.090(5) Uani 0.719(10) 1 d D U P B 1
H78A H 0.6303 0.0335 0.7669 0.134 Uiso 0.719(10) 1 calc R U P B 1
H78B H 0.5955 0.0126 0.8140 0.134 Uiso 0.719(10) 1 calc R U P B 1
H78C H 0.6528 -0.0597 0.8147 0.134 Uiso 0.719(10) 1 calc R U P B 1
C782 C 0.6028(5) -0.1377(10) 0.7028(5) 0.080(4) Uani 0.719(10) 1 d D U P B 1
H78D H 0.5728 -0.1828 0.6714 0.120 Uiso 0.719(10) 1 calc R U P B 1
H78E H 0.6181 -0.0849 0.6822 0.120 Uiso 0.719(10) 1 calc R U P B 1
H78F H 0.6394 -0.1774 0.7306 0.120 Uiso 0.719(10) 1 calc R U P B 1
C783 C 0.5442(5) -0.1709(9) 0.7712(6) 0.097(5) Uani 0.719(10) 1 d D U P B 1
H78G H 0.5133 -0.2137 0.7390 0.145 Uiso 0.719(10) 1 calc R U P B 1
H78H H 0.5805 -0.2127 0.7975 0.145 Uiso 0.719(10) 1 calc R U P B 1
H78I H 0.5231 -0.1404 0.7968 0.145 Uiso 0.719(10) 1 calc R U P B 1
C881 C 0.2520(5) 0.7758(10) 0.3855(5) 0.080(4) Uani 0.725(9) 1 d D U P C 1
H88A H 0.2541 0.8458 0.4008 0.120 Uiso 0.725(9) 1 calc R U P C 1
H88B H 0.2105 0.7647 0.3511 0.120 Uiso 0.725(9) 1 calc R U P C 1
H88C H 0.2566 0.7281 0.4193 0.120 Uiso 0.725(9) 1 calc R U P C 1
C882 C 0.3055(5) 0.6527(7) 0.3388(5) 0.080(4) Uani 0.725(9) 1 d D U P C 1
H88D H 0.2638 0.6395 0.3051 0.120 Uiso 0.725(9) 1 calc R U P C 1
H88E H 0.3397 0.6452 0.3230 0.120 Uiso 0.725(9) 1 calc R U P C 1
H88F H 0.3123 0.6039 0.3726 0.120 Uiso 0.725(9) 1 calc R U P C 1
C883 C 0.2912(6) 0.8357(9) 0.3077(5) 0.089(4) Uani 0.725(9) 1 d D U P C 1
H88G H 0.2917 0.9052 0.3233 0.133 Uiso 0.725(9) 1 calc R U P C 1
H88H H 0.3237 0.8294 0.2896 0.133 Uiso 0.725(9) 1 calc R U P C 1
H88I H 0.2486 0.8210 0.2758 0.133 Uiso 0.725(9) 1 calc R U P C 1
C981 C 0.7281(4) 0.8702(6) 0.6173(5) 0.129(4) Uani 1 1 d D U . . .
H98A H 0.6977 0.9133 0.5850 0.194 Uiso 1 1 calc R U . . .
H98B H 0.7097 0.8517 0.6478 0.194 Uiso 1 1 calc R U . . .
H98C H 0.7684 0.9074 0.6383 0.194 Uiso 1 1 calc R U . . .
C982 C 0.7881(4) 0.7089(7) 0.6383(4) 0.108(3) Uani 1 1 d D U . . .
H98D H 0.7969 0.6468 0.6197 0.162 Uiso 1 1 calc R U . . .
H98E H 0.8283 0.7465 0.6592 0.162 Uiso 1 1 calc R U . . .
H98F H 0.7696 0.6908 0.6688 0.162 Uiso 1 1 calc R U . . .
C983 C 0.7745(4) 0.8057(7) 0.5452(4) 0.097(3) Uani 1 1 d D U . . .
H98G H 0.7835 0.7448 0.5255 0.146 Uiso 1 1 calc R U . . .
H98H H 0.7466 0.8517 0.5130 0.146 Uiso 1 1 calc R U . . .
H98I H 0.8149 0.8404 0.5693 0.146 Uiso 1 1 calc R U . . .
C584 C 0.6433(8) 0.9657(13) 0.9873(12) 0.076(7) Uani 0.360(10) 1 d D U P A 2
H58J H 0.6294 0.9566 0.9423 0.115 Uiso 0.360(10) 1 calc R U P A 2
H58K H 0.6086 0.9448 1.0003 0.115 Uiso 0.360(10) 1 calc R U P A 2
H58L H 0.6537 1.0375 0.9979 0.115 Uiso 0.360(10) 1 calc R U P A 2
C585 C 0.7553(10) 0.9401(14) 1.0006(13) 0.079(7) Uani 0.360(10) 1 d D U P A 2
H58M H 0.7945 0.9002 1.0211 0.119 Uiso 0.360(10) 1 calc R U P A 2
H58N H 0.7412 0.9336 0.9553 0.119 Uiso 0.360(10) 1 calc R U P A 2
H58O H 0.7639 1.0119 1.0124 0.119 Uiso 0.360(10) 1 calc R U P A 2
C586 C 0.7249(15) 0.9138(16) 1.0908(6) 0.101(8) Uani 0.360(10) 1 d D U P A 2
H58P H 0.7630 0.8716 1.1117 0.152 Uiso 0.360(10) 1 calc R U P A 2
H58Q H 0.7355 0.9855 1.1017 0.152 Uiso 0.360(10) 1 calc R U P A 2
H58R H 0.6905 0.8928 1.1041 0.152 Uiso 0.360(10) 1 calc R U P A 2
C784 C 0.5696(13) -0.1978(11) 0.7228(12) 0.067(8) Uani 0.281(10) 1 d D U P B 2
H78J H 0.5681 -0.2016 0.6802 0.101 Uiso 0.281(10) 1 calc R U P B 2
H78K H 0.6093 -0.2298 0.7514 0.101 Uiso 0.281(10) 1 calc R U P B 2
H78L H 0.5324 -0.2335 0.7250 0.101 Uiso 0.281(10) 1 calc R U P B 2
C785 C 0.5706(14) -0.083(2) 0.8072(7) 0.072(8) Uani 0.281(10) 1 d D U P B 2
H78M H 0.5697 -0.0115 0.8192 0.108 Uiso 0.281(10) 1 calc R U P B 2
H78N H 0.5334 -0.1187 0.8092 0.108 Uiso 0.281(10) 1 calc R U P B 2
H78O H 0.6102 -0.1150 0.8356 0.108 Uiso 0.281(10) 1 calc R U P B 2
C786 C 0.6284(8) -0.0334(19) 0.7406(15) 0.074(8) Uani 0.281(10) 1 d D U P B 2
H78P H 0.6277 0.0382 0.7522 0.111 Uiso 0.281(10) 1 calc R U P B 2
H78Q H 0.6669 -0.0665 0.7704 0.111 Uiso 0.281(10) 1 calc R U P B 2
H78R H 0.6291 -0.0372 0.6988 0.111 Uiso 0.281(10) 1 calc R U P B 2
C884 C 0.3186(12) 0.723(2) 0.3050(9) 0.074(8) Uani 0.275(9) 1 d D U P C 2
H88J H 0.3497 0.6668 0.3167 0.111 Uiso 0.275(9) 1 calc R U P C 2
H88K H 0.2781 0.6994 0.2728 0.111 Uiso 0.275(9) 1 calc R U P C 2
H88L H 0.3357 0.7797 0.2888 0.111 Uiso 0.275(9) 1 calc R U P C 2
C885 C 0.2592(11) 0.8437(17) 0.3470(14) 0.093(9) Uani 0.275(9) 1 d D U P C 2
H88M H 0.2194 0.8228 0.3130 0.140 Uiso 0.275(9) 1 calc R U P C 2
H88N H 0.2500 0.8612 0.3836 0.140 Uiso 0.275(9) 1 calc R U P C 2
H88O H 0.2772 0.9031 0.3340 0.140 Uiso 0.275(9) 1 calc R U P C 2
C886 C 0.2774(12) 0.6611(17) 0.3806(12) 0.081(8) Uani 0.275(9) 1 d D U P C 2
H88P H 0.3089 0.6057 0.3908 0.122 Uiso 0.275(9) 1 calc R U P C 2
H88Q H 0.2668 0.6759 0.4168 0.122 Uiso 0.275(9) 1 calc R U P C 2
H88R H 0.2384 0.6407 0.3455 0.122 Uiso 0.275(9) 1 calc R U P C 2

loop_
_atom_site_aniso_label
_atom_site_aniso_U_11
_atom_site_aniso_U_22
_atom_site_aniso_U_33
_atom_site_aniso_U_23
_atom_site_aniso_U_13
_atom_site_aniso_U_12
C1 0.029(4) 0.027(3) 0.030(3) -0.006(3) 0.013(3) -0.004(3)
C2 0.030(4) 0.027(3) 0.024(3) -0.004(3) 0.008(3) -0.003(3)
C11 0.028(3) 0.018(3) 0.025(3) -0.003(3) 0.010(3) -0.003(3)
C12 0.030(3) 0.020(3) 0.021(3) 0.000(3) 0.009(3) 0.000(3)
C13 0.028(4) 0.019(3) 0.030(3) 0.002(3) 0.010(3) 0.010(3)
C14 0.032(3) 0.026(3) 0.028(3) 0.000(3) 0.011(3) 0.000(3)
C15 0.033(3) 0.017(3) 0.025(3) 0.003(3) 0.008(3) 0.001(3)
C16 0.027(4) 0.016(3) 0.031(3) 0.001(3) 0.008(3) 0.000(3)
C21 0.031(3) 0.018(3) 0.017(4) 0.000(3) 0.012(3) -0.002(2)
C22 0.031(3) 0.025(3) 0.024(4) -0.002(3) 0.011(3) -0.002(3)
C23 0.026(3) 0.030(3) 0.020(4) -0.001(3) 0.007(3) 0.001(3)
C24 0.035(3) 0.028(3) 0.022(4) -0.004(3) 0.014(3) -0.004(3)
C25 0.034(3) 0.027(3) 0.028(4) -0.004(3) 0.016(3) -0.002(3)
C26 0.037(4) 0.023(3) 0.039(4) 0.000(3) 0.019(3) -0.001(3)
C31 0.029(3) 0.021(3) 0.030(3) -0.006(3) 0.014(3) -0.001(3)
C32 0.033(4) 0.018(3) 0.028(3) -0.008(3) 0.014(3) -0.005(3)
C33 0.032(4) 0.023(3) 0.035(4) -0.004(3) 0.011(3) -0.002(3)
C34 0.037(4) 0.029(4) 0.030(3) -0.013(3) 0.014(3) -0.012(3)
C35 0.040(4) 0.019(3) 0.034(4) -0.009(3) 0.018(3) -0.011(3)
C36 0.028(4) 0.024(3) 0.034(4) -0.009(3) 0.015(3) -0.008(3)
C41 0.026(4) 0.029(3) 0.034(3) -0.004(3) 0.010(3) 0.000(3)
C42 0.034(4) 0.035(4) 0.034(3) -0.004(3) 0.011(3) 0.005(3)
C43 0.035(4) 0.039(4) 0.035(3) -0.009(3) 0.014(3) -0.005(3)
C44 0.052(5) 0.044(4) 0.044(4) -0.013(3) 0.027(4) 0.005(3)
C45 0.068(6) 0.049(4) 0.053(4) -0.004(3) 0.031(4) 0.017(4)
C46 0.044(5) 0.042(4) 0.035(4) 0.001(3) 0.014(3) 0.011(3)
C48 0.059(5) 0.061(4) 0.031(4) 0.001(3) 0.021(3) -0.001(4)
C51 0.032(4) 0.032(3) 0.031(4) -0.002(3) 0.010(3) 0.005(3)
C52 0.035(4) 0.031(3) 0.031(4) 0.000(3) 0.010(3) 0.003(3)
C53 0.035(4) 0.046(3) 0.035(4) -0.007(3) 0.013(3) 0.000(3)
C54 0.046(5) 0.054(4) 0.039(4) -0.011(3) 0.001(4) -0.003(3)
C55 0.048(5) 0.052(4) 0.043(5) 0.000(3) -0.003(4) 0.006(4)
C56 0.045(4) 0.037(4) 0.039(4) -0.003(3) 0.002(3) 0.007(3)
C58 0.042(4) 0.042(4) 0.055(4) -0.019(3) 0.007(3) -0.010(3)
C61 0.035(3) 0.032(3) 0.026(4) -0.010(3) 0.014(3) -0.007(3)
C62 0.032(4) 0.040(4) 0.032(4) 0.004(3) 0.014(3) -0.005(3)
C63 0.045(4) 0.044(4) 0.046(4) -0.004(3) 0.024(3) -0.018(3)
C64 0.043(4) 0.047(4) 0.053(5) -0.003(3) 0.018(3) -0.017(3)
C65 0.035(4) 0.053(4) 0.051(5) -0.003(4) 0.016(4) -0.006(3)
C66 0.038(4) 0.039(4) 0.041(4) 0.000(3) 0.016(3) -0.001(3)
C68 0.059(5) 0.050(4) 0.049(4) 0.005(3) 0.016(4) -0.026(3)
C71 0.036(4) 0.025(3) 0.035(4) -0.002(3) 0.014(3) -0.002(3)
C72 0.037(4) 0.027(3) 0.030(4) -0.004(3) 0.012(3) -0.003(3)
C73 0.040(4) 0.028(3) 0.036(4) 0.002(3) 0.017(3) 0.001(3)
C74 0.050(4) 0.028(4) 0.043(4) -0.006(3) 0.018(3) 0.001(3)
C75 0.046(4) 0.036(4) 0.048(4) -0.010(3) 0.016(4) -0.004(3)
C76 0.044(4) 0.033(3) 0.038(4) -0.003(3) 0.015(3) 0.000(3)
C78 0.049(4) 0.030(3) 0.042(4) 0.003(3) 0.014(3) 0.004(3)
C81 0.047(4) 0.035(4) 0.033(4) -0.002(3) 0.021(3) -0.003(3)
C82 0.046(4) 0.050(4) 0.038(4) -0.003(3) 0.020(3) -0.006(3)
C83 0.052(4) 0.062(4) 0.035(4) 0.004(3) 0.020(3) 0.001(3)
C84 0.069(5) 0.065(5) 0.034(4) 0.014(4) 0.021(4) -0.001(4)
C85 0.069(5) 0.054(5) 0.041(4) 0.010(4) 0.023(4) -0.005(4)
C86 0.054(4) 0.037(4) 0.036(4) 0.002(3) 0.019(3) -0.009(3)
C88 0.062(5) 0.095(5) 0.037(4) 0.010(4) 0.019(3) -0.001(4)
C91 0.039(4) 0.024(4) 0.041(4) -0.002(3) 0.020(3) -0.004(3)
C92 0.039(4) 0.037(4) 0.035(4) -0.001(3) 0.015(3) -0.005(3)
C93 0.038(4) 0.032(4) 0.050(4) 0.002(3) 0.022(3) -0.003(3)
C94 0.047(4) 0.043(4) 0.049(4) 0.002(3) 0.031(3) -0.008(3)
C95 0.052(4) 0.050(5) 0.052(4) -0.007(4) 0.032(4) -0.009(4)
C96 0.043(4) 0.043(4) 0.042(4) -0.012(3) 0.020(3) -0.013(3)
C98 0.041(4) 0.067(5) 0.059(5) -0.007(4) 0.021(3) -0.017(4)
C481 0.142(8) 0.080(5) 0.068(6) 0.015(4) 0.048(6) 0.008(5)
C482 0.110(7) 0.103(6) 0.053(6) 0.011(5) 0.002(5) -0.019(5)
C483 0.091(6) 0.221(11) 0.088(7) 0.046(7) 0.057(6) 0.020(6)
C581 0.057(7) 0.061(8) 0.116(11) -0.029(8) 0.000(6) -0.012(6)
C582 0.087(9) 0.062(8) 0.123(12) -0.041(8) 0.049(9) -0.017(7)
C583 0.150(14) 0.055(8) 0.084(8) -0.008(6) 0.013(8) -0.030(8)
C681 0.114(7) 0.083(6) 0.051(5) 0.004(4) 0.028(5) -0.036(5)
C682 0.075(5) 0.055(5) 0.057(6) 0.011(4) 0.013(4) -0.011(4)
C683 0.079(5) 0.067(5) 0.082(6) 0.008(4) 0.025(5) -0.042(4)
C781 0.072(8) 0.067(7) 0.088(9) -0.019(6) -0.016(6) 0.016(6)
C782 0.055(7) 0.109(9) 0.063(8) -0.007(6) 0.010(6) 0.031(7)
C783 0.086(9) 0.091(8) 0.105(10) 0.059(7) 0.029(8) 0.012(7)
C881 0.052(6) 0.121(10) 0.066(8) -0.003(7) 0.021(6) 0.001(6)
C882 0.059(8) 0.101(7) 0.058(8) -0.017(6) -0.003(6) 0.005(6)
C883 0.084(9) 0.120(9) 0.049(7) 0.015(6) 0.011(6) -0.008(7)
C981 0.090(7) 0.102(6) 0.216(11) -0.094(7) 0.082(7) -0.067(5)
C982 0.063(6) 0.139(8) 0.099(7) 0.020(6) 0.006(5) -0.016(5)
C983 0.065(6) 0.137(8) 0.092(7) 0.000(6) 0.033(5) -0.045(6)
C584 0.066(10) 0.043(10) 0.100(14) -0.028(9) 0.010(9) -0.002(8)
C585 0.072(11) 0.046(11) 0.120(16) 0.005(11) 0.038(12) 0.000(9)
C586 0.145(19) 0.070(14) 0.073(8) -0.028(7) 0.025(8) -0.016(13)
C784 0.075(17) 0.040(7) 0.061(15) 0.005(7) -0.002(12) 0.020(7)
C785 0.080(17) 0.077(16) 0.053(8) 0.019(8) 0.020(8) 0.034(13)
C786 0.054(9) 0.062(14) 0.100(18) 0.015(12) 0.023(10) 0.010(8)
C884 0.078(17) 0.100(17) 0.045(9) -0.004(10) 0.024(10) -0.016(13)
C885 0.082(13) 0.123(13) 0.067(17) 0.009(11) 0.022(12) 0.018(11)
C886 0.070(15) 0.123(12) 0.036(15) 0.009(10) 0.004(12) -0.023(10)

loop_
_atom_type_symbol
_atom_type_description
_atom_type_scat_dispersion_real
_atom_type_scat_dispersion_imag
_atom_type_scat_source
C C 0.0033 0.0016 'International Tables Vol C Tables 4.2.6.8 and 6.1.1.4'
H H 0.0000 0.0000 'International Tables Vol C Tables 4.2.6.8 and 6.1.1.4'

loop_
_geom_angle_atom_site_label_1
_geom_angle_atom_site_label_2
_geom_angle_atom_site_label_3
_geom_angle
C11 C1 C21 106.5(5)
C11 C1 C31 106.0(4)
C21 C1 C31 104.3(5)
C11 C1 H1 113.1
C21 C1 H1 113.1
C31 C1 H1 113.1
C12 C2 C32 106.5(5)
C12 C2 C22 104.3(4)
C32 C2 C22 104.9(4)
C12 C2 H2 113.4
C32 C2 H2 113.4
C22 C2 H2 113.4
C16 C11 C12 119.9(5)
C16 C11 C1 126.3(5)
C12 C11 C1 113.7(5)
C13 C12 C11 120.5(5)
C13 C12 C2 126.6(5)
C11 C12 C2 112.9(5)
C12 C13 C14 120.4(5)
C12 C13 H13 119.8
C14 C13 H13 119.8
C13 C14 C15 119.2(5)
C13 C14 C41 119.4(5)
C15 C14 C41 121.5(5)
C14 C15 C16 119.2(5)
C14 C15 C51 122.8(5)
C16 C15 C51 117.8(5)
C11 C16 C15 120.7(5)
C11 C16 H16 119.7
C15 C16 H16 119.7
C26 C21 C22 119.4(5)
C26 C21 C1 126.4(5)
C22 C21 C1 114.1(5)
C23 C22 C21 120.7(5)
C23 C22 C2 127.1(5)
C21 C22 C2 112.2(5)
C22 C23 C24 120.9(5)
C22 C23 H23 119.6
C24 C23 H23 119.6
C23 C24 C25 118.1(5)
C23 C24 C61 119.1(5)
C25 C24 C61 122.8(5)
C26 C25 C24 119.7(5)
C26 C25 C71 117.3(5)
C24 C25 C71 122.9(5)
C21 C26 C25 120.8(6)
C21 C26 H26 119.6
C25 C26 H26 119.6
C36 C31 C32 121.3(5)
C36 C31 C1 125.8(5)
C32 C31 C1 112.9(5)
C33 C32 C31 118.7(5)
C33 C32 C2 127.6(5)
C31 C32 C2 113.7(5)
C32 C33 C34 121.1(6)
C32 C33 H33 119.5
C34 C33 H33 119.5
C35 C34 C33 118.7(5)
C35 C34 C81 120.8(5)
C33 C34 C81 120.5(5)
C36 C35 C34 119.8(5)
C36 C35 C91 118.2(5)
C34 C35 C91 122.0(5)
C31 C36 C35 120.5(6)
C31 C36 H36 119.7
C35 C36 H36 119.7
C42 C41 C46 118.2(5)
C42 C41 C14 121.5(5)
C46 C41 C14 120.3(5)
C43 C42 C41 123.5(6)
C43 C42 H42 118.3
C41 C42 H42 118.3
C42 C43 C44 116.6(6)
C42 C43 C48 122.4(6)
C44 C43 C48 121.0(6)
C45 C44 C43 121.1(6)
C45 C44 H44 119.4
C43 C44 H44 119.4
C44 C45 C46 121.2(6)
C44 C45 H45 119.4
C46 C45 H45 119.4
C45 C46 C41 119.4(6)
C45 C46 H46 120.3
C41 C46 H46 120.3
C482 C48 C483 108.6(7)
C482 C48 C43 111.1(6)
C483 C48 C43 110.5(6)
C482 C48 C481 106.3(6)
C483 C48 C481 106.4(7)
C43 C48 C481 113.8(6)
C56 C51 C52 117.7(5)
C56 C51 C15 122.3(5)
C52 C51 C15 119.9(5)
C51 C52 C53 123.1(6)
C51 C52 H52 118.4
C53 C52 H52 118.5
C54 C53 C52 117.0(6)
C54 C53 C58 122.4(6)
C52 C53 C58 120.6(5)
C55 C54 C53 121.5(6)
C55 C54 H54 119.2
C53 C54 H54 119.2
C54 C55 C56 120.4(6)
C54 C55 H55 119.8
C56 C55 H55 119.8
C55 C56 C51 120.2(6)
C55 C56 H56 119.9
C51 C56 H56 119.9
C581 C58 C582 109.0(8)
C584 C58 C586 110.3(12)
C581 C58 C53 113.8(7)
C582 C58 C53 107.7(7)
C584 C58 C53 113.9(9)
C586 C58 C53 108.6(9)
C584 C58 C585 106.8(12)
C586 C58 C585 108.4(12)
C53 C58 C585 108.8(9)
C581 C58 C583 107.7(9)
C582 C58 C583 106.7(9)
C53 C58 C583 111.7(7)
C62 C61 C66 118.0(6)
C62 C61 C24 119.8(5)
C66 C61 C24 122.2(5)
C61 C62 C63 123.1(6)
C61 C62 H62 118.4
C63 C62 H62 118.4
C64 C63 C62 116.3(6)
C64 C63 C68 124.0(6)
C62 C63 C68 119.8(6)
C65 C64 C63 122.0(6)
C65 C64 H64 119.0
C63 C64 H64 119.0
C66 C65 C64 120.8(6)
C66 C65 H65 119.6
C64 C65 H65 119.6
C65 C66 C61 119.7(6)
C65 C66 H66 120.1
C61 C66 H66 120.1
C63 C68 C681 107.9(6)
C63 C68 C683 113.6(6)
C681 C68 C683 108.8(6)
C63 C68 C682 110.8(6)
C681 C68 C682 107.7(6)
C683 C68 C682 107.9(6)
C76 C71 C72 118.4(5)
C76 C71 C25 122.3(5)
C72 C71 C25 119.1(5)
C73 C72 C71 122.8(5)
C73 C72 H72 118.6
C71 C72 H72 118.6
C74 C73 C72 116.6(5)
C74 C73 C78 122.2(5)
C72 C73 C78 121.2(5)
C75 C74 C73 121.9(6)
C75 C74 H74 119.0
C73 C74 H74 119.0
C74 C75 C76 120.6(6)
C74 C75 H75 119.7
C76 C75 H75 119.7
C75 C76 C71 119.6(6)
C75 C76 H76 120.2
C71 C76 H76 120.2
C781 C78 C783 111.8(8)
C784 C78 C785 108.9(13)
C781 C78 C73 113.1(6)
C784 C78 C73 112.9(10)
C783 C78 C73 107.1(6)
C785 C78 C73 110.1(10)
C781 C78 C782 107.5(8)
C783 C78 C782 108.2(8)
C73 C78 C782 109.0(6)
C784 C78 C786 109.2(13)
C785 C78 C786 107.4(13)
C73 C78 C786 108.2(10)
C86 C81 C82 118.0(6)
C86 C81 C34 121.4(6)
C82 C81 C34 120.6(5)
C81 C82 C83 121.8(6)
C81 C82 H82 119.1
C83 C82 H82 119.1
C84 C83 C82 117.5(6)
C84 C83 C88 121.8(6)
C82 C83 C88 120.7(6)
C85 C84 C83 122.0(6)
C85 C84 H84 119.0
C83 C84 H84 119.0
C84 C85 C86 120.1(7)
C84 C85 H85 120.0
C86 C85 H85 120.0
C85 C86 C81 120.5(6)
C85 C86 H86 119.7
C81 C86 H86 119.7
C885 C88 C83 114.5(12)
C882 C88 C83 110.9(7)
C882 C88 C881 111.7(8)
C83 C88 C881 109.4(7)
C885 C88 C884 111.3(14)
C83 C88 C884 109.0(11)
C885 C88 C886 110.4(14)
C83 C88 C886 108.3(10)
C884 C88 C886 102.6(13)
C882 C88 C883 109.4(8)
C83 C88 C883 111.6(7)
C881 C88 C883 103.7(7)
C92 C91 C96 119.0(6)
C92 C91 C35 119.4(6)
C96 C91 C35 121.6(6)
C91 C92 C93 122.3(6)
C91 C92 H92 118.9
C93 C92 H92 118.9
C94 C93 C92 117.4(6)
C94 C93 C98 123.0(6)
C92 C93 C98 119.6(6)
C93 C94 C95 121.3(6)
C93 C94 H94 119.3
C95 C94 H94 119.3
C96 C95 C94 120.9(6)
C96 C95 H95 119.6
C94 C95 H95 119.6
C95 C96 C91 119.0(6)
C95 C96 H96 120.5
C91 C96 H96 120.5
C981 C98 C982 108.9(7)
C981 C98 C983 108.0(7)
C982 C98 C983 106.6(7)
C981 C98 C93 110.9(6)
C982 C98 C93 109.7(6)
C983 C98 C93 112.6(6)
C48 C481 H48A 109.5
C48 C481 H48B 109.5
H48A C481 H48B 109.5
C48 C481 H48C 109.5
H48A C481 H48C 109.5
H48B C481 H48C 109.5
C48 C482 H48D 109.5
C48 C482 H48E 109.5
H48D C482 H48E 109.5
C48 C482 H48F 109.5
H48D C482 H48F 109.5
H48E C482 H48F 109.5
C48 C483 H48G 109.5
C48 C483 H48H 109.5
H48G C483 H48H 109.5
C48 C483 H48I 109.5
H48G C483 H48I 109.5
H48H C483 H48I 109.5
C58 C581 H58A 109.5
C58 C581 H58B 109.5
H58A C581 H58B 109.5
C58 C581 H58C 109.5
H58A C581 H58C 109.5
H58B C581 H58C 109.5
C58 C582 H58D 109.5
C58 C582 H58E 109.5
H58D C582 H58E 109.5
C58 C582 H58F 109.5
H58D C582 H58F 109.5
H58E C582 H58F 109.5
C58 C583 H58G 109.5
C58 C583 H58H 109.5
H58G C583 H58H 109.5
C58 C583 H58I 109.5
H58G C583 H58I 109.5
H58H C583 H58I 109.5
C68 C681 H68A 109.5
C68 C681 H68B 109.5
H68A C681 H68B 109.5
C68 C681 H68C 109.5
H68A C681 H68C 109.5
H68B C681 H68C 109.5
C68 C682 H68D 109.5
C68 C682 H68E 109.5
H68D C682 H68E 109.5
C68 C682 H68F 109.5
H68D C682 H68F 109.5
H68E C682 H68F 109.5
C68 C683 H68G 109.5
C68 C683 H68H 109.5
H68G C683 H68H 109.5
C68 C683 H68I 109.5
H68G C683 H68I 109.5
H68H C683 H68I 109.5
C78 C781 H78A 109.5
C78 C781 H78B 109.5
H78A C781 H78B 109.5
C78 C781 H78C 109.5
H78A C781 H78C 109.5
H78B C781 H78C 109.5
C78 C782 H78D 109.5
C78 C782 H78E 109.5
H78D C782 H78E 109.5
C78 C782 H78F 109.5
H78D C782 H78F 109.5
H78E C782 H78F 109.5
C78 C783 H78G 109.5
C78 C783 H78H 109.5
H78G C783 H78H 109.5
C78 C783 H78I 109.5
H78G C783 H78I 109.5
H78H C783 H78I 109.5
C88 C881 H88A 109.5
C88 C881 H88B 109.5
H88A C881 H88B 109.5
C88 C881 H88C 109.5
H88A C881 H88C 109.5
H88B C881 H88C 109.5
C88 C882 H88D 109.5
C88 C882 H88E 109.5
H88D C882 H88E 109.5
C88 C882 H88F 109.5
H88D C882 H88F 109.5
H88E C882 H88F 109.5
C88 C883 H88G 109.5
C88 C883 H88H 109.5
H88G C883 H88H 109.5
C88 C883 H88I 109.5
H88G C883 H88I 109.5
H88H C883 H88I 109.5
C98 C981 H98A 109.5
C98 C981 H98B 109.5
H98A C981 H98B 109.5
C98 C981 H98C 109.5
H98A C981 H98C 109.5
H98B C981 H98C 109.5
C98 C982 H98D 109.5
C98 C982 H98E 109.5
H98D C982 H98E 109.5
C98 C982 H98F 109.5
H98D C982 H98F 109.5
H98E C982 H98F 109.5
C98 C983 H98G 109.5
C98 C983 H98H 109.5
H98G C983 H98H 109.5
C98 C983 H98I 109.5
H98G C983 H98I 109.5
H98H C983 H98I 109.5
C58 C584 H58J 109.5
C58 C584 H58K 109.5
H58J C584 H58K 109.5
C58 C584 H58L 109.5
H58J C584 H58L 109.5
H58K C584 H58L 109.5
C58 C585 H58M 109.5
C58 C585 H58N 109.5
H58M C585 H58N 109.5
C58 C585 H58O 109.5
H58M C585 H58O 109.5
H58N C585 H58O 109.5
C58 C586 H58P 109.5
C58 C586 H58Q 109.5
H58P C586 H58Q 109.5
C58 C586 H58R 109.5
H58P C586 H58R 109.5
H58Q C586 H58R 109.5
C78 C784 H78J 109.5
C78 C784 H78K 109.5
H78J C784 H78K 109.5
C78 C784 H78L 109.5
H78J C784 H78L 109.5
H78K C784 H78L 109.5
C78 C785 H78M 109.5
C78 C785 H78N 109.5
H78M C785 H78N 109.5
C78 C785 H78O 109.5
H78M C785 H78O 109.5
H78N C785 H78O 109.5
C78 C786 H78P 109.5
C78 C786 H78Q 109.5
H78P C786 H78Q 109.5
C78 C786 H78R 109.5
H78P C786 H78R 109.5
H78Q C786 H78R 109.5
C88 C884 H88J 109.5
C88 C884 H88K 109.5
H88J C884 H88K 109.5
C88 C884 H88L 109.5
H88J C884 H88L 109.5
H88K C884 H88L 109.5
C88 C885 H88M 109.5
C88 C885 H88N 109.5
H88M C885 H88N 109.5
C88 C885 H88O 109.5
H88M C885 H88O 109.5
H88N C885 H88O 109.5
C88 C886 H88P 109.5
C88 C886 H88Q 109.5
H88P C886 H88Q 109.5
C88 C886 H88R 109.5
H88P C886 H88R 109.5
H88Q C886 H88R 109.5

loop_
_geom_bond_atom_site_label_1
_geom_bond_atom_site_label_2
_geom_bond_distance
C1 C11 1.516(7)
C1 C21 1.520(7)
C1 C31 1.523(7)
C1 H1 1.0000
C2 C12 1.530(7)
C2 C32 1.533(7)
C2 C22 1.543(7)
C2 H2 1.0000
C11 C16 1.373(7)
C11 C12 1.392(7)
C12 C13 1.381(7)
C13 C14 1.401(7)
C13 H13 0.9500
C14 C15 1.407(7)
C14 C41 1.488(7)
C15 C16 1.410(7)
C15 C51 1.490(7)
C16 H16 0.9500
C21 C26 1.380(7)
C21 C22 1.394(7)
C22 C23 1.371(7)
C23 C24 1.410(7)
C23 H23 0.9500
C24 C25 1.414(7)
C24 C61 1.494(7)
C25 C26 1.399(7)
C25 C71 1.495(7)
C26 H26 0.9500
C31 C36 1.373(7)
C31 C32 1.390(7)
C32 C33 1.385(7)
C33 C34 1.415(7)
C33 H33 0.9500
C34 C35 1.398(7)
C34 C81 1.496(7)
C35 C36 1.391(7)
C35 C91 1.498(7)
C36 H36 0.9500
C41 C42 1.387(7)
C41 C46 1.391(7)
C42 C43 1.382(7)
C42 H42 0.9500
C43 C44 1.400(7)
C43 C48 1.522(8)
C44 C45 1.368(8)
C44 H44 0.9500
C45 C46 1.385(8)
C45 H45 0.9500
C46 H46 0.9500
C48 C482 1.513(8)
C48 C483 1.518(8)
C48 C481 1.535(8)
C51 C56 1.392(7)
C51 C52 1.392(7)
C52 C53 1.393(7)
C52 H52 0.9500
C53 C54 1.380(7)
C53 C58 1.524(7)
C54 C55 1.379(7)
C54 H54 0.9500
C55 C56 1.380(7)
C55 H55 0.9500
C56 H56 0.9500
C58 C581 1.505(10)
C58 C582 1.507(10)
C58 C584 1.521(12)
C58 C586 1.523(12)
C58 C585 1.527(12)
C58 C583 1.538(10)
C61 C62 1.391(7)
C61 C66 1.401(7)
C62 C63 1.399(7)
C62 H62 0.9500
C63 C64 1.387(8)
C63 C68 1.520(8)
C64 C65 1.377(8)
C64 H64 0.9500
C65 C66 1.374(7)
C65 H65 0.9500
C66 H66 0.9500
C68 C681 1.522(8)
C68 C683 1.522(8)
C68 C682 1.534(8)
C71 C76 1.396(7)
C71 C72 1.400(7)
C72 C73 1.393(7)
C72 H72 0.9500
C73 C74 1.390(7)
C73 C78 1.527(7)
C74 C75 1.380(7)
C74 H74 0.9500
C75 C76 1.382(7)
C75 H75 0.9500
C76 H76 0.9500
C78 C781 1.503(9)
C78 C784 1.512(12)
C78 C783 1.513(9)
C78 C785 1.527(12)
C78 C782 1.535(9)
C78 C786 1.535(12)
C81 C86 1.400(7)
C81 C82 1.400(7)
C82 C83 1.401(7)
C82 H82 0.9500
C83 C84 1.383(8)
C83 C88 1.516(8)
C84 C85 1.372(8)
C84 H84 0.9500
C85 C86 1.380(7)
C85 H85 0.9500
C86 H86 0.9500
C88 C885 1.489(12)
C88 C882 1.494(9)
C88 C881 1.530(9)
C88 C884 1.546(12)
C88 C886 1.564(12)
C88 C883 1.565(9)
C91 C92 1.385(7)
C91 C96 1.400(7)
C92 C93 1.396(7)
C92 H92 0.9500
C93 C94 1.376(7)
C93 C98 1.524(8)
C94 C95 1.385(8)
C94 H94 0.9500
C95 C96 1.378(8)
C95 H95 0.9500
C96 H96 0.9500
C98 C981 1.510(8)
C98 C982 1.512(8)
C98 C983 1.519(8)
C481 H48A 0.9800
C481 H48B 0.9800
C481 H48C 0.9800
C482 H48D 0.9800
C482 H48E 0.9800
C482 H48F 0.9800
C483 H48G 0.9800
C483 H48H 0.9800
C483 H48I 0.9800
C581 H58A 0.9800
C581 H58B 0.9800
C581 H58C 0.9800
C582 H58D 0.9800
C582 H58E 0.9800
C582 H58F 0.9800
C583 H58G 0.9800
C583 H58H 0.9800
C583 H58I 0.9800
C681 H68A 0.9800
C681 H68B 0.9800
C681 H68C 0.9800
C682 H68D 0.9800
C682 H68E 0.9800
C682 H68F 0.9800
C683 H68G 0.9800
C683 H68H 0.9800
C683 H68I 0.9800
C781 H78A 0.9800
C781 H78B 0.9800
C781 H78C 0.9800
C782 H78D 0.9800
C782 H78E 0.9800
C782 H78F 0.9800
C783 H78G 0.9800
C783 H78H 0.9800
C783 H78I 0.9800
C881 H88A 0.9800
C881 H88B 0.9800
C881 H88C 0.9800
C882 H88D 0.9800
C882 H88E 0.9800
C882 H88F 0.9800
C883 H88G 0.9800
C883 H88H 0.9800
C883 H88I 0.9800
C981 H98A 0.9800
C981 H98B 0.9800
C981 H98C 0.9800
C982 H98D 0.9800
C982 H98E 0.9800
C982 H98F 0.9800
C983 H98G 0.9800
C983 H98H 0.9800
C983 H98I 0.9800
C584 H58J 0.9800
C584 H58K 0.9800
C584 H58L 0.9800
C585 H58M 0.9800
C585 H58N 0.9800
C585 H58O 0.9800
C586 H58P 0.9800
C586 H58Q 0.9800
C586 H58R 0.9800
C784 H78J 0.9800
C784 H78K 0.9800
C784 H78L 0.9800
C785 H78M 0.9800
C785 H78N 0.9800
C785 H78O 0.9800
C786 H78P 0.9800
C786 H78Q 0.9800
C786 H78R 0.9800
C884 H88J 0.9800
C884 H88K 0.9800
C884 H88L 0.9800
C885 H88M 0.9800
C885 H88N 0.9800
C885 H88O 0.9800
C886 H88P 0.9800
C886 H88Q 0.9800
C886 H88R 0.9800

loop_
_geom_torsion_atom_site_label_1
_geom_torsion_atom_site_label_2
_geom_torsion_atom_site_label_3
_geom_torsion_atom_site_label_4
_geom_torsion
C21 C1 C11 C16 128.8(6)
C31 C1 C11 C16 -120.6(6)
C21 C1 C11 C12 -54.0(6)
C31 C1 C11 C12 56.6(6)
C16 C11 C12 C13 -3.4(8)
C1 C11 C12 C13 179.2(5)
C16 C11 C12 C2 175.9(5)
C1 C11 C12 C2 -1.5(7)
C32 C2 C12 C13 125.9(6)
C22 C2 C12 C13 -123.5(6)
C32 C2 C12 C11 -53.3(6)
C22 C2 C12 C11 57.3(6)
C11 C12 C13 C14 2.5(9)
C2 C12 C13 C14 -176.6(5)
C12 C13 C14 C15 1.0(8)
C12 C13 C14 C41 -179.5(5)
C13 C14 C15 C16 -3.7(8)
C41 C14 C15 C16 176.9(5)
C13 C14 C15 C51 170.7(5)
C41 C14 C15 C51 -8.8(9)
C12 C11 C16 C15 0.7(8)
C1 C11 C16 C15 177.7(5)
C14 C15 C16 C11 2.8(8)
C51 C15 C16 C11 -171.8(5)
C11 C1 C21 C26 -132.3(6)
C31 C1 C21 C26 115.9(6)
C11 C1 C21 C22 52.7(6)
C31 C1 C21 C22 -59.1(6)
C26 C21 C22 C23 6.8(9)
C1 C21 C22 C23 -177.9(5)
C26 C21 C22 C2 -171.7(5)
C1 C21 C22 C2 3.7(7)
C12 C2 C22 C23 123.2(6)
C32 C2 C22 C23 -125.0(6)
C12 C2 C22 C21 -58.4(6)
C32 C2 C22 C21 53.3(6)
C21 C22 C23 C24 -4.1(9)
C2 C22 C23 C24 174.1(5)
C22 C23 C24 C25 -2.6(9)
C22 C23 C24 C61 175.3(5)
C23 C24 C25 C26 6.6(9)
C61 C24 C25 C26 -171.2(6)
C23 C24 C25 C71 -169.1(5)
C61 C24 C25 C71 13.1(9)
C22 C21 C26 C25 -2.6(9)
C1 C21 C26 C25 -177.4(5)
C24 C25 C26 C21 -4.0(9)
C71 C25 C26 C21 171.9(5)
C11 C1 C31 C36 124.6(6)
C21 C1 C31 C36 -123.3(6)
C11 C1 C31 C32 -56.1(6)
C21 C1 C31 C32 56.1(6)
C36 C31 C32 C33 1.1(9)
C1 C31 C32 C33 -178.2(5)
C36 C31 C32 C2 -179.6(5)
C1 C31 C32 C2 1.1(7)
C12 C2 C32 C33 -127.0(6)
C22 C2 C32 C33 122.7(6)
C12 C2 C32 C31 53.8(6)
C22 C2 C32 C31 -56.5(6)
C31 C32 C33 C34 0.2(8)
C2 C32 C33 C34 -179.0(5)
C32 C33 C34 C35 -1.8(9)
C32 C33 C34 C81 -179.7(5)
C33 C34 C35 C36 2.0(9)
C81 C34 C35 C36 179.9(5)
C33 C34 C35 C91 179.8(5)
C81 C34 C35 C91 -2.3(9)
C32 C31 C36 C35 -0.9(9)
C1 C31 C36 C35 178.4(5)
C34 C35 C36 C31 -0.7(9)
C91 C35 C36 C31 -178.6(5)
C13 C14 C41 C42 128.5(6)
C15 C14 C41 C42 -52.0(9)
C13 C14 C41 C46 -52.1(8)
C15 C14 C41 C46 127.4(6)
C46 C41 C42 C43 -1.6(10)
C14 C41 C42 C43 177.9(6)
C41 C42 C43 C44 0.2(10)
C41 C42 C43 C48 -179.5(6)
C42 C43 C44 C45 0.3(10)
C48 C43 C44 C45 -179.9(7)
C43 C44 C45 C46 0.5(11)
C44 C45 C46 C41 -1.9(11)
C42 C41 C46 C45 2.3(9)
C14 C41 C46 C45 -177.1(6)
C42 C43 C48 C482 114.2(7)
C44 C43 C48 C482 -65.5(8)
C42 C43 C48 C483 -125.2(8)
C44 C43 C48 C483 55.0(9)
C42 C43 C48 C481 -5.6(9)
C44 C43 C48 C481 174.6(6)
C14 C15 C51 C56 134.8(7)
C16 C15 C51 C56 -50.8(9)
C14 C15 C51 C52 -49.2(9)
C16 C15 C51 C52 125.3(6)
C56 C51 C52 C53 0.2(10)
C15 C51 C52 C53 -176.0(6)
C51 C52 C53 C54 0.5(10)
C51 C52 C53 C58 -177.4(6)
C52 C53 C54 C55 -0.8(11)
C58 C53 C54 C55 177.1(7)
C53 C54 C55 C56 0.3(12)
C54 C55 C56 C51 0.5(11)
C52 C51 C56 C55 -0.7(10)
C15 C51 C56 C55 175.4(6)
C54 C53 C58 C581 19.4(12)
C52 C53 C58 C581 -162.9(9)
C54 C53 C58 C582 -101.5(10)
C52 C53 C58 C582 76.2(10)
C54 C53 C58 C584 -164.1(14)
C52 C53 C58 C584 13.7(15)
C54 C53 C58 C586 -40.8(15)
C52 C53 C58 C586 137.0(14)
C54 C53 C58 C585 77.0(14)
C52 C53 C58 C585 -105.2(13)
C54 C53 C58 C583 141.6(10)
C52 C53 C58 C583 -40.7(11)
C23 C24 C61 C62 -137.3(6)
C25 C24 C61 C62 40.4(8)
C23 C24 C61 C66 41.7(9)
C25 C24 C61 C66 -140.6(6)
C66 C61 C62 C63 2.2(9)
C24 C61 C62 C63 -178.7(6)
C61 C62 C63 C64 -1.6(10)
C61 C62 C63 C68 177.4(6)
C62 C63 C64 C65 -0.7(10)
C68 C63 C64 C65 -179.5(6)
C63 C64 C65 C66 2.2(11)
C64 C65 C66 C61 -1.5(10)
C62 C61 C66 C65 -0.7(9)
C24 C61 C66 C65 -179.7(6)
C64 C63 C68 C681 -114.7(8)
C62 C63 C68 C681 66.5(8)
C64 C63 C68 C683 6.1(10)
C62 C63 C68 C683 -172.8(6)
C64 C63 C68 C682 127.7(7)
C62 C63 C68 C682 -51.2(8)
C26 C25 C71 C76 -129.4(7)
C24 C25 C71 C76 46.4(9)
C26 C25 C71 C72 44.7(8)
C24 C25 C71 C72 -139.5(6)
C76 C71 C72 C73 0.1(10)
C25 C71 C72 C73 -174.2(6)
C71 C72 C73 C74 -1.1(9)
C71 C72 C73 C78 178.3(6)
C72 C73 C74 C75 0.8(10)
C78 C73 C74 C75 -178.7(6)
C73 C74 C75 C76 0.5(10)
C74 C75 C76 C71 -1.6(10)
C72 C71 C76 C75 1.2(9)
C25 C71 C76 C75 175.4(6)
C74 C73 C78 C781 164.0(9)
C72 C73 C78 C781 -15.5(10)
C74 C73 C78 C784 -9.4(16)
C72 C73 C78 C784 171.1(15)
C74 C73 C78 C783 -72.4(9)
C72 C73 C78 C783 108.1(9)
C74 C73 C78 C785 -131.3(14)
C72 C73 C78 C785 49.2(15)
C74 C73 C78 C782 44.4(9)
C72 C73 C78 C782 -135.1(8)
C74 C73 C78 C786 111.6(14)
C72 C73 C78 C786 -67.9(15)
C35 C34 C81 C86 -50.5(9)
C33 C34 C81 C86 127.4(6)
C35 C34 C81 C82 128.1(7)
C33 C34 C81 C82 -54.1(8)
C86 C81 C82 C83 1.8(10)
C34 C81 C82 C83 -176.8(6)
C81 C82 C83 C84 -0.6(10)
C81 C82 C83 C88 177.6(6)
C82 C83 C84 C85 -1.2(11)
C88 C83 C84 C85 -179.4(7)
C83 C84 C85 C86 1.8(12)
C84 C85 C86 C81 -0.5(11)
C82 C81 C86 C85 -1.3(10)
C34 C81 C86 C85 177.3(6)
C84 C83 C88 C885 -60.2(17)
C82 C83 C88 C885 121.7(16)
C84 C83 C88 C882 120.2(9)
C82 C83 C88 C882 -58.0(10)
C84 C83 C88 C881 -116.1(9)
C82 C83 C88 C881 65.7(9)
C84 C83 C88 C884 65.3(14)
C82 C83 C88 C884 -112.9(13)
C84 C83 C88 C886 176.1(14)
C82 C83 C88 C886 -2.0(15)
C84 C83 C88 C883 -2.0(11)
C82 C83 C88 C883 179.8(8)
C36 C35 C91 C92 -65.6(7)
C34 C35 C91 C92 116.6(7)
C36 C35 C91 C96 116.9(7)
C34 C35 C91 C96 -60.9(8)
C96 C91 C92 C93 1.7(9)
C35 C91 C92 C93 -175.8(6)
C91 C92 C93 C94 -2.0(9)
C91 C92 C93 C98 177.3(6)
C92 C93 C94 C95 0.2(10)
C98 C93 C94 C95 -179.1(6)
C93 C94 C95 C96 1.8(10)
C94 C95 C96 C91 -2.1(10)
C92 C91 C96 C95 0.4(9)
C35 C91 C96 C95 177.9(6)
C94 C93 C98 C981 128.0(8)
C92 C93 C98 C981 -51.3(9)
C94 C93 C98 C982 -111.7(8)
C92 C93 C98 C982 69.0(8)
C94 C93 C98 C983 6.9(10)
C92 C93 C98 C983 -172.4(6)
